data_1562447
loop_
_publ_author_name
'Sun, Li-Zhi'
'Sun, Wei'
'Ren, Wei-Jian'
'Zhang, Jia-Ying'
'Huang, Ya-Xi'
'Sun, Zhi-Mei'
'Pan, Yuanming'
'Mi, Jin-Xiao'

_publ_section_title
;
 Synthesis and characterization of novel barium iron phosphates: Insight
 into new structure types tailored by hydrogen atoms
;
_journal_name_full 'Journal of Solid State Chemistry'
_journal_page_first 48
_journal_page_last 57
_journal_paper_doi 10.1016/j.jssc.2014.01.010
_journal_volume 212
_journal_year 2014
_chemical_formula_sum 'Ba3 Fe2 H6 O24 P6'
_chemical_formula_weight 1099.59
_space_group_crystal_system trigonal
_space_group_IT_number 167
_space_group_name_Hall '-R 3 2"c'
_space_group_name_H-M_alt 'R -3 c :H'
_atom_sites_solution_hydrogens difmap
_atom_sites_solution_primary direct
_atom_sites_solution_secondary difmap
_cell_angle_alpha 90
_cell_angle_beta 90
_cell_angle_gamma 120
_cell_formula_units_Z 6
_cell_length_a 9.4376(18)
_cell_length_b 9.4376(18)
_cell_length_c 36.943(7)
_cell_measurement_reflns_used 4997
_cell_measurement_temperature 295(2)
_cell_measurement_theta_max 28.130
_cell_measurement_theta_min 2.725
_cell_volume 2849.6(9)
_computing_cell_refinement 'SAINT (Bruker, 2001)'
_computing_data_collection 'SMART (Bruker, 2001)'
_computing_data_reduction 'SAINT (Bruker, 2001)'
_computing_molecular_graphics 'DIAMOND (Brandenburg, 2011) & ATOMS (Dowty, 2004)'
_computing_publication_material 'SHELXL-2013 (Sheldrick, 2013)'
_computing_structure_refinement 'SHELXL-2013 (Sheldrick, 2013)'
_computing_structure_solution 'SHELXL-2013 (Sheldrick, 2013)'
_diffrn_ambient_temperature 295(2)
_diffrn_measured_fraction_theta_full 0.993
_diffrn_measured_fraction_theta_max 0.971
_diffrn_measurement_device_type 'Bruker SMART APEX CCD area-detector diffractometer'
_diffrn_measurement_method '1800 images,\f = 0, 90, 180\%, \c = 54.74\%, \D\w=0.3\%, Exp time: 15 s.'
_diffrn_radiation_type MoK\a
_diffrn_radiation_wavelength 0.71073
_diffrn_reflns_av_R_equivalents 0.0254
_diffrn_reflns_av_unetI/netI 0.0176
_diffrn_reflns_Laue_measured_fraction_full 0.993
_diffrn_reflns_Laue_measured_fraction_max 0.971
_diffrn_reflns_limit_h_max 10
_diffrn_reflns_limit_h_min -12
_diffrn_reflns_limit_k_max 11
_diffrn_reflns_limit_k_min -12
_diffrn_reflns_limit_l_max 46
_diffrn_reflns_limit_l_min -48
_diffrn_reflns_number 4997
_diffrn_reflns_point_group_measured_fraction_full 0.993
_diffrn_reflns_point_group_measured_fraction_max 0.971
_diffrn_reflns_theta_full 25.242
_diffrn_reflns_theta_max 28.130
_diffrn_reflns_theta_min 2.725
_exptl_absorpt_coefficient_mu 8.248
_exptl_absorpt_correction_T_max 0.489
_exptl_absorpt_correction_T_min 0.367
_exptl_absorpt_correction_type multi-scan
_exptl_absorpt_process_details 'SADABS (Bruker, 2001)'
_exptl_crystal_colour 'light pink'
_exptl_crystal_density_diffrn 3.845
_exptl_crystal_description prism
_exptl_crystal_F_000 3048
_exptl_crystal_size_max 0.150
_exptl_crystal_size_mid 0.150
_exptl_crystal_size_min 0.100
_refine_diff_density_max 0.770
_refine_diff_density_min -0.664
_refine_diff_density_rms 0.137
_refine_ls_extinction_coef 0.00065(5)
_refine_ls_extinction_expression Fc^*^=kFc[1+0.001xFc^2^\l^3^/sin(2\q)]^-1/4^
_refine_ls_extinction_method SHELXL
_refine_ls_goodness_of_fit_ref 1.000
_refine_ls_hydrogen_treatment refall
_refine_ls_matrix_type full
_refine_ls_number_parameters 60
_refine_ls_number_reflns 761
_refine_ls_number_restraints 1
_refine_ls_restrained_S_all 1.000
_refine_ls_R_factor_all 0.0205
_refine_ls_R_factor_gt 0.0200
_refine_ls_shift/su_max 0.000
_refine_ls_shift/su_mean 0.000
_refine_ls_structure_factor_coef Fsqd
_refine_ls_weighting_details
;
 w=1/[\s^2^(Fo^2^)+(0.0424P)^2^+16.7218P]
 where P=(Fo^2^+2Fc^2^)/3
;
_refine_ls_weighting_scheme calc
_refine_ls_wR_factor_gt 0.0595
_refine_ls_wR_factor_ref 0.0599
_reflns_Friedel_coverage 0.000
_reflns_Friedel_fraction_full .
_reflns_Friedel_fraction_max .
_reflns_number_gt 752
_reflns_number_total 761
_reflns_threshold_expression 'I > 2\s(I)'
_cod_data_source_file JSSC-2014-212-48.cif
_cod_data_source_block mic4
_cod_original_cell_volume 2849.6(12)
_cod_database_code 1562447
_shelx_space_group_comment
;
The symmetry employed for this shelxl refinement is uniquely defined
by the following loop, which should always be used as a source of
symmetry information in preference to the above space-group names.
They are only intended as comments.
;
_shelx_estimated_absorpt_t_min 0.371
_shelx_estimated_absorpt_t_max 0.493
_shelxl_version_number 2013-2

loop_
_space_group_symop_operation_xyz
'x, y, z'
'-y, x-y, z'
'-x+y, -x, z'
'y, x, -z+1/2'
'x-y, -y, -z+1/2'
'-x, -x+y, -z+1/2'
'x+2/3, y+1/3, z+1/3'
'-y+2/3, x-y+1/3, z+1/3'
'-x+y+2/3, -x+1/3, z+1/3'
'y+2/3, x+1/3, -z+5/6'
'x-y+2/3, -y+1/3, -z+5/6'
'-x+2/3, -x+y+1/3, -z+5/6'
'x+1/3, y+2/3, z+2/3'
'-y+1/3, x-y+2/3, z+2/3'
'-x+y+1/3, -x+2/3, z+2/3'
'y+1/3, x+2/3, -z+7/6'
'x-y+1/3, -y+2/3, -z+7/6'
'-x+1/3, -x+y+2/3, -z+7/6'
'-x, -y, -z'
'y, -x+y, -z'
'x-y, x, -z'
'-y, -x, z-1/2'
'-x+y, y, z-1/2'
'x, x-y, z-1/2'
'-x+2/3, -y+1/3, -z+1/3'
'y+2/3, -x+y+1/3, -z+1/3'
'x-y+2/3, x+1/3, -z+1/3'
'-y+2/3, -x+1/3, z-1/6'
'-x+y+2/3, y+1/3, z-1/6'
'x+2/3, x-y+1/3, z-1/6'
'-x+1/3, -y+2/3, -z+2/3'
'y+1/3, -x+y+2/3, -z+2/3'
'x-y+1/3, x+2/3, -z+2/3'
'-y+1/3, -x+2/3, z+1/6'
'-x+y+1/3, y+2/3, z+1/6'
'x+1/3, x-y+2/3, z+1/6'

loop_
_atom_site_label
_atom_site_type_symbol
_atom_site_fract_x
_atom_site_fract_y
_atom_site_fract_z
_atom_site_U_iso_or_equiv
_atom_site_adp_type
_atom_site_occupancy
_atom_site_site_symmetry_order
_atom_site_calc_flag
_atom_site_refinement_flags_posn
_atom_site_refinement_flags_adp
_atom_site_refinement_flags_occupancy
_atom_site_disorder_assembly
_atom_site_disorder_group
Ba1 Ba 0.25796(3) 0.3333 0.0833 0.01462(15) Uani 1 2 d S T P . .
Fe1 Fe 0.6667 0.3333 0.0833 0.0084(2) Uani 1 6 d S T P . .
Fe2 Fe 0.3333 0.6667 0.1667 0.0079(2) Uani 1 6 d S T P . .
P1 P 0.61823(10) 0.58654(9) 0.13433(2) 0.0116(2) Uani 1 1 d . . . . .
O1 O 0.5583(3) 0.4255(3) 0.11406(6) 0.0113(4) Uani 1 1 d . . . . .
O2 O 0.6443(3) 0.5613(3) 0.17511(6) 0.0163(5) Uani 1 1 d D . . . .
O3 O 0.7774(3) 0.7261(3) 0.11865(6) 0.0145(4) Uani 1 1 d . . . . .
O4 O 0.4810(3) 0.6297(3) 0.13284(6) 0.0131(4) Uani 1 1 d . . . . .
H1 H 0.720(5) 0.551(7) 0.1833(15) 0.048(17) Uiso 1 1 d D . . . .

loop_
_atom_site_aniso_label
_atom_site_aniso_U_11
_atom_site_aniso_U_22
_atom_site_aniso_U_33
_atom_site_aniso_U_23
_atom_site_aniso_U_13
_atom_site_aniso_U_12
Ba1 0.01279(17) 0.02146(19) 0.0125(2) 0.00097(9) 0.00049(4) 0.01073(10)
Fe1 0.0069(3) 0.0069(3) 0.0113(5) 0.000 0.000 0.00344(15)
Fe2 0.0077(3) 0.0077(3) 0.0084(4) 0.000 0.000 0.00385(15)
P1 0.0087(4) 0.0105(4) 0.0165(4) -0.0039(3) -0.0021(3) 0.0056(3)
O1 0.0099(10) 0.0084(10) 0.0154(10) -0.0029(8) -0.0002(8) 0.0043(8)
O2 0.0128(11) 0.0228(12) 0.0143(11) 0.0009(9) -0.0006(8) 0.0096(10)
O3 0.0102(10) 0.0123(11) 0.0199(12) 0.0000(9) 0.0011(9) 0.0048(9)
O4 0.0126(10) 0.0150(11) 0.0151(11) -0.0022(8) 0.0007(8) 0.0094(9)

loop_
_atom_type_symbol
_atom_type_description
_atom_type_scat_dispersion_real
_atom_type_scat_dispersion_imag
_atom_type_scat_source
O O 0.0106 0.0060 'International Tables Vol C Tables 4.2.6.8 and 6.1.1.4'
H H 0.0000 0.0000 'International Tables Vol C Tables 4.2.6.8 and 6.1.1.4'
P P 0.1023 0.0942 'International Tables Vol C Tables 4.2.6.8 and 6.1.1.4'
Fe Fe 0.3463 0.8444 'International Tables Vol C Tables 4.2.6.8 and 6.1.1.4'
Ba Ba -0.3244 2.2819 'International Tables Vol C Tables 4.2.6.8 and 6.1.1.4'

loop_
_geom_angle_atom_site_label_1
_geom_angle_atom_site_label_2
_geom_angle_atom_site_label_3
_geom_angle
_geom_angle_site_symmetry_1
_geom_angle_site_symmetry_3
O1 Ba1 O1 59.17(8) . 17_554
O1 Ba1 O2 107.53(6) . 30_455
O1 Ba1 O2 68.45(7) 17_554 30_455
O1 Ba1 O2 68.45(7) . 26_455
O1 Ba1 O2 107.53(6) 17_554 26_455
O2 Ba1 O2 175.64(10) 30_455 26_455
O1 Ba1 O3 145.66(6) . 16_444
O1 Ba1 O3 128.61(6) 17_554 16_444
O2 Ba1 O3 61.06(7) 30_455 16_444
O2 Ba1 O3 123.18(7) 26_455 16_444
O1 Ba1 O3 128.61(6) . 3_565
O1 Ba1 O3 145.66(6) 17_554 3_565
O2 Ba1 O3 123.18(7) 30_455 3_565
O2 Ba1 O3 61.06(7) 26_455 3_565
O3 Ba1 O3 67.07(10) 16_444 3_565
O1 Ba1 O3 66.80(6) . 2_655
O1 Ba1 O3 62.94(7) 17_554 2_655
O2 Ba1 O3 125.42(7) 30_455 2_655
O2 Ba1 O3 51.92(6) 26_455 2_655
O3 Ba1 O3 147.25(3) 16_444 2_655
O3 Ba1 O3 88.42(9) 3_565 2_655
O1 Ba1 O3 62.95(7) . 18_654
O1 Ba1 O3 66.80(6) 17_554 18_654
O2 Ba1 O3 51.92(6) 30_455 18_654
O2 Ba1 O3 125.42(7) 26_455 18_654
O3 Ba1 O3 88.42(10) 16_444 18_654
O3 Ba1 O3 147.26(3) 3_565 18_654
O3 Ba1 O3 121.58(9) 2_655 18_654
O1 Ba1 O4 99.29(6) . 3_565
O1 Ba1 O4 158.00(6) 17_554 3_565
O2 Ba1 O4 119.18(7) 30_455 3_565
O2 Ba1 O4 63.90(6) 26_455 3_565
O3 Ba1 O4 66.05(6) 16_444 3_565
O3 Ba1 O4 50.40(6) 3_565 3_565
O3 Ba1 O4 115.20(6) 2_655 3_565
O3 Ba1 O4 100.67(6) 18_654 3_565
O1 Ba1 O4 157.99(6) . 16_444
O1 Ba1 O4 99.29(6) 17_554 16_444
O2 Ba1 O4 63.90(6) 30_455 16_444
O2 Ba1 O4 119.18(7) 26_455 16_444
O3 Ba1 O4 50.40(6) 16_444 16_444
O3 Ba1 O4 66.04(6) 3_565 16_444
O3 Ba1 O4 100.67(6) 2_655 16_444
O3 Ba1 O4 115.20(6) 18_654 16_444
O4 Ba1 O4 102.51(8) 3_565 16_444
O1 Ba1 O4 49.40(6) . .
O1 Ba1 O4 104.87(6) 17_554 .
O2 Ba1 O4 112.08(6) 30_455 .
O2 Ba1 O4 66.85(7) 26_455 .
O3 Ba1 O4 102.17(6) 16_444 .
O3 Ba1 O4 99.62(6) 3_565 .
O3 Ba1 O4 103.15(6) 2_655 .
O3 Ba1 O4 63.34(6) 18_654 .
O4 Ba1 O4 53.31(8) 3_565 .
O4 Ba1 O4 151.793(16) 16_444 .
O1 Ba1 O4 104.87(6) . 17_554
O1 Ba1 O4 49.40(6) 17_554 17_554
O2 Ba1 O4 66.85(7) 30_455 17_554
O2 Ba1 O4 112.08(6) 26_455 17_554
O3 Ba1 O4 99.62(6) 16_444 17_554
O3 Ba1 O4 102.16(6) 3_565 17_554
O3 Ba1 O4 63.34(6) 2_655 17_554
O3 Ba1 O4 103.15(6) 18_654 17_554
O4 Ba1 O4 151.792(16) 3_565 17_554
O4 Ba1 O4 53.30(8) 16_444 17_554
O4 Ba1 O4 153.80(8) . 17_554
O1 Fe1 O1 90.83(8) 3_665 2_655
O1 Fe1 O1 90.83(8) 3_665 .
O1 Fe1 O1 90.83(8) 2_655 .
O1 Fe1 O1 175.59(12) 3_665 17_554
O1 Fe1 O1 92.39(12) 2_655 17_554
O1 Fe1 O1 86.12(12) . 17_554
O1 Fe1 O1 86.12(12) 3_665 18_654
O1 Fe1 O1 175.59(12) 2_655 18_654
O1 Fe1 O1 92.40(12) . 18_654
O1 Fe1 O1 90.83(8) 17_554 18_654
O1 Fe1 O1 92.39(12) 3_665 16_544
O1 Fe1 O1 86.12(12) 2_655 16_544
O1 Fe1 O1 175.59(12) . 16_544
O1 Fe1 O1 90.83(8) 17_554 16_544
O1 Fe1 O1 90.83(8) 18_654 16_544
O1 Fe1 Ba1 92.20(6) 3_665 2_655
O1 Fe1 Ba1 43.06(6) 2_655 2_655
O1 Fe1 Ba1 133.80(6) . 2_655
O1 Fe1 Ba1 92.20(6) 17_554 2_655
O1 Fe1 Ba1 133.80(6) 18_654 2_655
O1 Fe1 Ba1 43.06(6) 16_544 2_655
O1 Fe1 Ba1 43.06(6) 3_665 3_665
O1 Fe1 Ba1 133.80(6) 2_655 3_665
O1 Fe1 Ba1 92.20(6) . 3_665
O1 Fe1 Ba1 133.80(6) 17_554 3_665
O1 Fe1 Ba1 43.06(6) 18_654 3_665
O1 Fe1 Ba1 92.21(6) 16_544 3_665
Ba1 Fe1 Ba1 120.0 2_655 3_665
O1 Fe1 Ba1 133.80(6) 3_665 .
O1 Fe1 Ba1 92.20(6) 2_655 .
O1 Fe1 Ba1 43.06(6) . .
O1 Fe1 Ba1 43.06(6) 17_554 .
O1 Fe1 Ba1 92.21(6) 18_654 .
O1 Fe1 Ba1 133.80(6) 16_544 .
Ba1 Fe1 Ba1 120.0 2_655 .
Ba1 Fe1 Ba1 120.0 3_665 .
O4 Fe2 O4 86.00(9) 2_665 .
O4 Fe2 O4 86.00(9) 2_665 3_565
O4 Fe2 O4 86.00(9) . 3_565
O4 Fe2 O4 180.0 2_665 26_455
O4 Fe2 O4 94.00(9) . 26_455
O4 Fe2 O4 94.00(9) 3_565 26_455
O4 Fe2 O4 94.00(9) 2_665 27
O4 Fe2 O4 94.00(9) . 27
O4 Fe2 O4 180.0 3_565 27
O4 Fe2 O4 86.00(9) 26_455 27
O4 Fe2 O4 94.00(9) 2_665 25_565
O4 Fe2 O4 180.0 . 25_565
O4 Fe2 O4 94.00(9) 3_565 25_565
O4 Fe2 O4 86.00(9) 26_455 25_565
O4 Fe2 O4 86.00(9) 27 25_565
O1 P1 O3 112.74(13) . .
O1 P1 O4 107.66(12) . .
O3 P1 O4 110.58(13) . .
O1 P1 O2 109.19(13) . .
O3 P1 O2 109.50(13) . .
O4 P1 O2 106.98(13) . .
O1 P1 Ba1 116.99(9) . 2_665
O3 P1 Ba1 52.65(9) . 2_665
O4 P1 Ba1 59.25(9) . 2_665
O2 P1 Ba1 133.82(10) . 2_665
O1 P1 Ba1 47.05(8) . .
O3 P1 Ba1 124.97(10) . .
O4 P1 Ba1 60.78(8) . .
O2 P1 Ba1 125.26(9) . .
Ba1 P1 Ba1 88.45(2) 2_665 .
P1 O1 Fe1 134.21(14) . .
P1 O1 Ba1 109.05(10) . .
Fe1 O1 Ba1 107.36(8) . .
P1 O2 Ba1 150.54(14) . 27
P1 O2 H1 126(4) . .
Ba1 O2 H1 82(4) 27 .
P1 O3 Ba1 102.27(11) . 2_665
P1 O3 Ba1 133.68(12) . 3_665
Ba1 O3 Ba1 113.74(8) 2_665 3_665
P1 O4 Fe2 139.86(14) . .
P1 O4 Ba1 95.00(10) . 2_665
Fe2 O4 Ba1 110.08(9) . 2_665
P1 O4 Ba1 93.65(10) . .
Fe2 O4 Ba1 107.60(8) . .
Ba1 O4 Ba1 106.82(7) 2_665 .

loop_
_geom_bond_atom_site_label_1
_geom_bond_atom_site_label_2
_geom_bond_distance
_geom_bond_site_symmetry_2
Ba1 O1 2.759(2) .
Ba1 O1 2.759(2) 17_554
Ba1 O2 2.850(2) 30_455
Ba1 O2 2.851(2) 26_455
Ba1 O3 2.874(2) 16_444
Ba1 O3 2.874(2) 3_565
Ba1 O3 3.035(2) 2_655
Ba1 O3 3.035(2) 18_654
Ba1 O4 3.048(2) 3_565
Ba1 O4 3.048(2) 16_444
Ba1 O4 3.116(2) .
Ba1 O4 3.116(2) 17_554
Fe1 O1 1.995(2) 3_665
Fe1 O1 1.995(2) 2_655
Fe1 O1 1.995(2) .
Fe1 O1 1.995(2) 17_554
Fe1 O1 1.995(2) 18_654
Fe1 O1 1.995(2) 16_544
Fe1 Ba1 3.8572(8) 2_655
Fe1 Ba1 3.8572(8) 3_665
Fe2 O4 2.028(2) 2_665
Fe2 O4 2.028(2) .
Fe2 O4 2.028(2) 3_565
Fe2 O4 2.028(2) 26_455
Fe2 O4 2.028(2) 27
Fe2 O4 2.028(2) 25_565
P1 O1 1.527(2) .
P1 O3 1.532(3) .
P1 O4 1.541(2) .
P1 O2 1.564(2) .
P1 Ba1 3.5327(10) 2_665
O2 Ba1 2.851(2) 27
O2 H1 0.82(2) .
O3 Ba1 2.874(2) 2_665
O3 Ba1 3.035(2) 3_665
O4 Ba1 3.048(2) 2_665

loop_
_geom_hbond_atom_site_label_D
_geom_hbond_atom_site_label_H
_geom_hbond_atom_site_label_A
_geom_hbond_distance_DH
_geom_hbond_distance_HA
_geom_hbond_distance_DA
_geom_hbond_angle_DHA
_geom_hbond_site_symmetry_A
O2 H1 O3 0.82(2) 1.83(3) 2.582(3) 152(5) 25_665
